data_4501221
loop_
_publ_author_name
'Zhang, Zhi-Hui'
'Chen, Sheng-Chun'
'He, Ming-Yang'
'Li, Chao'
'Chen, Qun'
'Du, Miao'

_publ_section_title
;
 Fluorine-Induced Chiral Coordination Arrays Containing Helical
 Hydrogen-Bonding Chains of Water or Fluorinated Ligand
;
_journal_issue 12
_journal_name_full 'Crystal Growth &amp; Design'
_journal_page_first 5171
_journal_paper_doi 10.1021/cg200902g
_journal_volume 11
_journal_year 2011
_chemical_absolute_configuration ad
_chemical_formula_sum 'C11 H7 Cd Cl F2 N2 O2'
_chemical_formula_weight 385.05
_chemical_name_systematic
; 
 ? 
;
_space_group_IT_number 152
_symmetry_cell_setting trigonal
_symmetry_space_group_name_Hall 'P 31 2"'
_symmetry_space_group_name_H-M 'P 31 2 1'
_atom_sites_solution_hydrogens geom
_atom_sites_solution_primary direct
_atom_sites_solution_secondary difmap
_audit_creation_method SHELXL-97
_cell_angle_alpha 90.00
_cell_angle_beta 90.00
_cell_angle_gamma 120.00
_cell_formula_units_Z 6
_cell_length_a 13.0654(6)
_cell_length_b 13.0654(6)
_cell_length_c 12.3392(10)
_cell_measurement_reflns_used 9904
_cell_measurement_temperature 295(2)
_cell_measurement_theta_max 27.57
_cell_measurement_theta_min 2.44
_cell_volume 1824.16(19)
_computing_cell_refinement 'APEX2 and SAINT (Bruker, 2001)'
_computing_data_collection 'APEX2 (Bruker, 2003)'
_computing_data_reduction SAINT
_computing_molecular_graphics 'SHELXTL and DIAMOND (Brandenburg, 2005)'
_computing_publication_material SHELXTL
_computing_structure_refinement SHELXTL
_computing_structure_solution 'SHELXTL(Scheldrick, 2008)'
_diffrn_ambient_temperature 295(2)
_diffrn_measured_fraction_theta_full 1.000
_diffrn_measured_fraction_theta_max 1.000
_diffrn_measurement_device_type 'CCD area detector'
_diffrn_measurement_method 'phi and omega scans'
_diffrn_radiation_monochromator graphite
_diffrn_radiation_source 'fine-focus sealed tube'
_diffrn_radiation_type MoK\a
_diffrn_radiation_wavelength 0.71073
_diffrn_reflns_av_R_equivalents 0.0230
_diffrn_reflns_av_sigmaI/netI 0.0163
_diffrn_reflns_limit_h_max 17
_diffrn_reflns_limit_h_min -16
_diffrn_reflns_limit_k_max 16
_diffrn_reflns_limit_k_min -16
_diffrn_reflns_limit_l_max 15
_diffrn_reflns_limit_l_min -16
_diffrn_reflns_number 16069
_diffrn_reflns_theta_full 27.57
_diffrn_reflns_theta_max 27.57
_diffrn_reflns_theta_min 1.80
_exptl_absorpt_coefficient_mu 2.038
_exptl_absorpt_correction_T_max 0.6405
_exptl_absorpt_correction_T_min 0.5800
_exptl_absorpt_correction_type multi-scan
_exptl_absorpt_process_details 'SADABS (Sheldrick, 2003)'
_exptl_crystal_colour Colorless
_exptl_crystal_density_diffrn 2.103
_exptl_crystal_density_method 'not measured'
_exptl_crystal_description Prism
_exptl_crystal_F_000 1116
_exptl_crystal_size_max 0.30
_exptl_crystal_size_mid 0.28
_exptl_crystal_size_min 0.24
_refine_diff_density_max 0.245
_refine_diff_density_min -0.305
_refine_diff_density_rms 0.055
_refine_ls_abs_structure_details 'Flack H D (1983), Acta Cryst. A39, 876-881, 1234 Friedel pairs'
_refine_ls_abs_structure_Flack 0.011(18)
_refine_ls_extinction_method none
_refine_ls_goodness_of_fit_ref 1.031
_refine_ls_hydrogen_treatment constr
_refine_ls_matrix_type full
_refine_ls_number_parameters 173
_refine_ls_number_reflns 2831
_refine_ls_number_restraints 0
_refine_ls_restrained_S_all 1.031
_refine_ls_R_factor_all 0.0158
_refine_ls_R_factor_gt 0.0149
_refine_ls_shift/su_max 0.002
_refine_ls_shift/su_mean 0.000
_refine_ls_structure_factor_coef Fsqd
_refine_ls_weighting_details 'calc w=1/[\s^2^(Fo^2^)+(0.0201P)^2^+0.2206P] where P=(Fo^2^+2Fc^2^)/3'
_refine_ls_weighting_scheme calc
_refine_ls_wR_factor_gt 0.0367
_refine_ls_wR_factor_ref 0.0371
_reflns_number_gt 2737
_reflns_number_total 2831
_reflns_threshold_expression >2sigma(I)
_cod_data_source_file cg200902g_si_002.cif
_cod_data_source_block 2
_cod_depositor_comments
;
The following automatic conversions were performed:

'_symmetry_cell_setting' value 'Trigonal' changed to 'trigonal'
according to /home/saulius/struct/CIF-dictionaries/cif_core.dic
dictionary named 'cif_core.dic' version 2.4.1 from
2010-06-29.

'_exptl_absorpt_correction_type' value 'MULTI-SCAN'
changed to 'multi-scan' according to
/home/saulius/struct/CIF-dictionaries/cif_core.dic dictionary named
'cif_core.dic' version 2.4.1 from 2010-06-29.

Automatic conversion script
Id: cif_fix_values 1715 2011-07-08 13:25:40Z adriana 
;
_cod_original_sg_symbol_H-M P3121
_cod_database_code 4501221

loop_
_symmetry_equiv_pos_as_xyz
'x, y, z'
'-y, x-y, z+1/3'
'-x+y, -x, z+2/3'
'y, x, -z'
'-x, -x+y, -z+1/3'
'x-y, -y, -z+2/3'

loop_
_atom_site_label
_atom_site_type_symbol
_atom_site_fract_x
_atom_site_fract_y
_atom_site_fract_z
_atom_site_U_iso_or_equiv
_atom_site_adp_type
_atom_site_occupancy
_atom_site_symmetry_multiplicity
_atom_site_calc_flag
_atom_site_refinement_flags
Cd1 Cd 0.839308(12) 0.674771(11) 0.985195(9) 0.03542(4) Uani 1 1 d .
C1 C 0.8428(3) 0.7607(3) 0.7380(2) 0.0611(7) Uani 1 1 d .
H1 H 0.8389 0.8223 0.7718 0.073 Uiso 1 1 calc R
C2 C 0.8508(3) 0.7613(3) 0.6258(2) 0.0742(9) Uani 1 1 d .
H2 H 0.8509 0.8215 0.5856 0.089 Uiso 1 1 calc R
C3 C 0.8586(2) 0.6717(3) 0.57493(17) 0.0675(7) Uani 1 1 d .
H3 H 0.8657 0.6712 0.5000 0.081 Uiso 1 1 calc R
C4 C 0.85557(19) 0.5822(2) 0.63769(19) 0.0568(6) Uani 1 1 d .
H4 H 0.8599 0.5201 0.6054 0.068 Uiso 1 1 calc R
C5 C 0.84603(17) 0.5866(2) 0.74951(17) 0.0448(5) Uani 1 1 d .
C6 C 0.84448(18) 0.4947(2) 0.81942(19) 0.0466(5) Uani 1 1 d .
H6 H 0.8496 0.4329 0.7875 0.056 Uiso 1 1 calc R
C7 C 0.8356(2) 0.3993(2) 0.98304(18) 0.0534(6) Uani 1 1 d .
H7A H 0.8566 0.3541 0.9348 0.064 Uiso 1 1 calc R
H7B H 0.7564 0.3469 1.0100 0.064 Uiso 1 1 calc R
C8 C 0.92109(19) 0.44424(18) 1.07741(17) 0.0424(4) Uani 1 1 d .
C9 C 1.0418(2) 0.50503(18) 1.06301(17) 0.0449(5) Uani 1 1 d .
C10 C 0.88118(17) 0.42531(17) 1.18286(17) 0.0426(4) Uani 1 1 d .
C11 C 0.94504(15) 0.69795(15) 1.20601(13) 0.0304(4) Uani 1 1 d .
Cl1 Cl 0.89746(5) 0.89746(5) 1.0000 0.04572(17) Uani 1 2 d S
Cl2 Cl 0.61661(5) 0.61661(5) 1.0000 0.04077(15) Uani 1 2 d S
F1 F 1.08720(14) 0.52733(15) 0.96207(11) 0.0667(4) Uani 1 1 d .
F2 F 0.76398(12) 0.36833(13) 1.20276(12) 0.0614(3) Uani 1 1 d .
N1 N 0.84045(16) 0.67585(17) 0.79890(13) 0.0453(4) Uani 1 1 d .
N2 N 0.83641(16) 0.49678(16) 0.92192(14) 0.0428(4) Uani 1 1 d .
O1 O 0.84388(11) 0.64534(12) 1.16417(10) 0.0384(3) Uani 1 1 d .
O2 O 1.03501(12) 0.74246(13) 1.02768(10) 0.0401(3) Uani 1 1 d .

loop_
_atom_site_aniso_label
_atom_site_aniso_U_11
_atom_site_aniso_U_22
_atom_site_aniso_U_33
_atom_site_aniso_U_23
_atom_site_aniso_U_13
_atom_site_aniso_U_12
Cd1 0.03868(8) 0.04194(8) 0.02950(7) -0.00312(5) -0.00466(5) 0.02306(6)
C1 0.0748(17) 0.0829(18) 0.0401(12) 0.0052(12) -0.0033(11) 0.0502(15)
C2 0.088(2) 0.104(2) 0.0378(13) 0.0120(14) -0.0023(13) 0.0539(19)
C3 0.0554(13) 0.109(2) 0.0300(10) -0.0051(12) -0.0043(9) 0.0347(16)
C4 0.0392(12) 0.0881(19) 0.0395(11) -0.0208(12) -0.0053(9) 0.0290(13)
C5 0.0329(10) 0.0664(14) 0.0355(10) -0.0101(9) -0.0023(8) 0.0252(10)
C6 0.0388(11) 0.0538(13) 0.0499(12) -0.0179(10) -0.0050(9) 0.0251(10)
C7 0.0641(14) 0.0387(11) 0.0604(13) -0.0132(10) -0.0179(11) 0.0279(10)
C8 0.0514(11) 0.0337(10) 0.0515(12) -0.0087(9) -0.0099(9) 0.0284(9)
C9 0.0546(12) 0.0424(12) 0.0465(10) -0.0012(9) 0.0059(9) 0.0309(10)
C10 0.0399(10) 0.0314(9) 0.0581(12) 0.0020(8) 0.0008(9) 0.0189(8)
C11 0.0352(9) 0.0250(8) 0.0320(9) 0.0010(6) 0.0004(7) 0.0159(7)
Cl1 0.0358(2) 0.0358(2) 0.0598(4) 0.00370(17) -0.00370(17) 0.0136(3)
Cl2 0.0314(2) 0.0314(2) 0.0544(4) 0.00368(15) -0.00368(15) 0.0119(3)
F1 0.0764(10) 0.0838(11) 0.0489(7) -0.0022(7) 0.0105(7) 0.0468(9)
F2 0.0429(7) 0.0544(8) 0.0835(10) 0.0054(7) 0.0042(6) 0.0218(7)
N1 0.0486(10) 0.0620(11) 0.0341(7) -0.0026(7) -0.0034(7) 0.0341(9)
N2 0.0447(10) 0.0448(10) 0.0444(9) -0.0117(8) -0.0102(7) 0.0266(9)
O1 0.0339(7) 0.0418(7) 0.0347(6) 0.0026(5) -0.0015(5) 0.0155(5)
O2 0.0407(7) 0.0566(9) 0.0264(6) -0.0022(6) -0.0007(5) 0.0270(7)

loop_
_atom_type_symbol
_atom_type_description
_atom_type_scat_dispersion_real
_atom_type_scat_dispersion_imag
_atom_type_scat_source
C C 0.0033 0.0016 'International Tables Vol C Tables 4.2.6.8 and 6.1.1.4'
H H 0.0000 0.0000 'International Tables Vol C Tables 4.2.6.8 and 6.1.1.4'
Cd Cd -0.8075 1.2024 'International Tables Vol C Tables 4.2.6.8 and 6.1.1.4'
Cl Cl 0.1484 0.1585 'International Tables Vol C Tables 4.2.6.8 and 6.1.1.4'
F F 0.0171 0.0103 'International Tables Vol C Tables 4.2.6.8 and 6.1.1.4'
N N 0.0061 0.0033 'International Tables Vol C Tables 4.2.6.8 and 6.1.1.4'
O O 0.0106 0.0060 'International Tables Vol C Tables 4.2.6.8 and 6.1.1.4'

loop_
_geom_angle_atom_site_label_1
_geom_angle_atom_site_label_2
_geom_angle_atom_site_label_3
_geom_angle
_geom_angle_site_symmetry_1
_geom_angle_site_symmetry_3
O1 Cd1 N1 169.41(5) . .
O1 Cd1 O2 73.94(4) . .
N1 Cd1 O2 102.83(5) . .
O1 Cd1 N2 98.09(6) . .
N1 Cd1 N2 71.47(6) . .
O2 Cd1 N2 85.65(6) . .
O1 Cd1 Cl1 95.95(4) . .
N1 Cd1 Cl1 93.76(5) . .
O2 Cd1 Cl1 84.73(4) . .
N2 Cd1 Cl1 160.07(5) . .
O1 Cd1 Cl2 90.15(3) . .
N1 Cd1 Cl2 94.27(4) . .
O2 Cd1 Cl2 162.08(3) . .
N2 Cd1 Cl2 105.10(4) . .
Cl1 Cd1 Cl2 88.888(15) . .
O1 Cd1 Cd1 94.27(3) . 4_557
N1 Cd1 Cd1 95.62(4) . 4_557
O2 Cd1 Cd1 127.02(4) . 4_557
N2 Cd1 Cd1 147.24(4) . 4_557
Cl1 Cd1 Cd1 44.444(11) . 4_557
Cl2 Cd1 Cd1 44.445(10) . 4_557
N1 C1 C2 122.7(3) . .
N1 C1 H1 118.7 . .
C2 C1 H1 118.7 . .
C3 C2 C1 119.2(3) . .
C3 C2 H2 120.4 . .
C1 C2 H2 120.4 . .
C2 C3 C4 118.7(2) . .
C2 C3 H3 120.7 . .
C4 C3 H3 120.7 . .
C3 C4 C5 119.0(2) . .
C3 C4 H4 120.5 . .
C5 C4 H4 120.5 . .
N1 C5 C4 121.9(2) . .
N1 C5 C6 117.12(18) . .
C4 C5 C6 120.9(2) . .
N2 C6 C5 122.3(2) . .
N2 C6 H6 118.9 . .
C5 C6 H6 118.9 . .
N2 C7 C8 111.89(17) . .
N2 C7 H7A 109.2 . .
C8 C7 H7A 109.2 . .
N2 C7 H7B 109.2 . .
C8 C7 H7B 109.2 . .
H7A C7 H7B 107.9 . .
C9 C8 C10 116.55(18) . .
C9 C8 C7 122.3(2) . .
C10 C8 C7 121.1(2) . .
F1 C9 C8 119.8(2) . .
F1 C9 C10 118.7(2) . 5_767
C8 C9 C10 121.51(19) . 5_767
F2 C10 C8 119.64(19) . .
F2 C10 C9 118.42(19) . 5_767
C8 C10 C9 121.94(19) . 5_767
O1 C11 O2 124.66(16) . 5_767
O1 C11 C11 117.73(18) . 5_767
O2 C11 C11 117.58(19) 5_767 5_767
Cd1 Cl1 Cd1 91.11(2) . 4_557
Cd1 Cl2 Cd1 91.11(2) 4_557 .
C1 N1 C5 118.50(19) . .
C1 N1 Cd1 124.69(16) . .
C5 N1 Cd1 116.69(14) . .
C6 N2 C7 117.09(19) . .
C6 N2 Cd1 112.19(15) . .
C7 N2 Cd1 130.55(13) . .
C11 O1 Cd1 114.90(11) . .
C11 O2 Cd1 113.30(11) 5_767 .

loop_
_geom_bond_atom_site_label_1
_geom_bond_atom_site_label_2
_geom_bond_distance
_geom_bond_site_symmetry_2
Cd1 O1 2.2475(12) .
Cd1 N1 2.2987(16) .
Cd1 O2 2.3095(13) .
Cd1 N2 2.4354(17) .
Cd1 Cl1 2.6202(5) .
Cd1 Cl2 2.6203(5) .
Cd1 Cd1 3.7413(3) 4_557
C1 N1 1.327(3) .
C1 C2 1.387(3) .
C1 H1 0.9300 .
C2 C3 1.376(4) .
C2 H2 0.9300 .
C3 C4 1.387(4) .
C3 H3 0.9300 .
C4 C5 1.389(3) .
C4 H4 0.9300 .
C5 N1 1.350(3) .
C5 C6 1.470(3) .
C6 N2 1.271(3) .
C6 H6 0.9300 .
C7 N2 1.475(3) .
C7 C8 1.514(3) .
C7 H7A 0.9700 .
C7 H7B 0.9700 .
C8 C9 1.378(3) .
C8 C10 1.377(3) .
C9 F1 1.347(2) .
C9 C10 1.387(3) 5_767
C10 F2 1.349(2) .
C10 C9 1.387(3) 5_767
C11 O1 1.256(2) .
C11 O2 1.250(2) 5_767
C11 C11 1.578(3) 5_767
Cl1 Cd1 2.6202(5) 4_557
Cl2 Cd1 2.6203(5) 4_557
O2 C11 1.250(2) 5_767

loop_
_geom_hbond_atom_site_label_D
_geom_hbond_atom_site_label_H
_geom_hbond_atom_site_label_A
_geom_hbond_distance_DH
_geom_hbond_distance_HA
_geom_hbond_distance_DA
_geom_hbond_angle_DHA
_geom_hbond_site_symmetry_A
_geom_hbond_publ_flag
C6 H6 Cl2 0.9300 2.7900 3.571(3) 142.00 3_664 yes
C7 H7B F2 0.9700 2.3900 2.830(3) 107.00 . yes
C7 H7B F2 0.9700 2.4900 3.033(3) 116.00 3_664 yes

loop_
_geom_torsion_atom_site_label_1
_geom_torsion_atom_site_label_2
_geom_torsion_atom_site_label_3
_geom_torsion_atom_site_label_4
_geom_torsion
_geom_torsion_site_symmetry_1
_geom_torsion_site_symmetry_4
N1 C1 C2 C3 -1.1(5) . .
C1 C2 C3 C4 1.3(4) . .
C2 C3 C4 C5 -0.6(4) . .
C3 C4 C5 N1 -0.5(3) . .
C3 C4 C5 C6 -179.0(2) . .
N1 C5 C6 N2 1.1(3) . .
C4 C5 C6 N2 179.7(2) . .
N2 C7 C8 C9 -69.5(3) . .
N2 C7 C8 C10 110.9(2) . .
C10 C8 C9 F1 -179.64(19) . .
C7 C8 C9 F1 0.7(3) . .
C10 C8 C9 C10 0.5(2) . 5_767
C7 C8 C9 C10 -179.12(19) . 5_767
C9 C8 C10 F2 178.74(17) . .
C7 C8 C10 F2 -1.6(3) . .
C9 C8 C10 C9 -1.3(3) . 5_767
C7 C8 C10 C9 178.36(18) . 5_767
O1 Cd1 Cl1 Cd1 -90.03(3) . 4_557
N1 Cd1 Cl1 Cd1 94.20(4) . 4_557
O2 Cd1 Cl1 Cd1 -163.24(3) . 4_557
N2 Cd1 Cl1 Cd1 135.33(12) . 4_557
Cl2 Cd1 Cl1 Cd1 0.0 . 4_557
O1 Cd1 Cl2 Cd1 95.95(4) . 4_557
N1 Cd1 Cl2 Cd1 -93.69(5) . 4_557
O2 Cd1 Cl2 Cd1 68.98(13) . 4_557
N2 Cd1 Cl2 Cd1 -165.63(4) . 4_557
Cl1 Cd1 Cl2 Cd1 0.0 . 4_557
C2 C1 N1 C5 0.0(4) . .
C2 C1 N1 Cd1 175.9(2) . .
C4 C5 N1 C1 0.8(3) . .
C6 C5 N1 C1 179.4(2) . .
C4 C5 N1 Cd1 -175.43(16) . .
C6 C5 N1 Cd1 3.1(2) . .
O1 Cd1 N1 C1 -169.9(3) . .
O2 Cd1 N1 C1 -98.9(2) . .
N2 Cd1 N1 C1 -179.8(2) . .
Cl1 Cd1 N1 C1 -13.4(2) . .
Cl2 Cd1 N1 C1 75.7(2) . .
Cd1 Cd1 N1 C1 31.1(2) 4_557 .
O1 Cd1 N1 C5 6.1(4) . .
O2 Cd1 N1 C5 77.12(15) . .
N2 Cd1 N1 C5 -3.76(14) . .
Cl1 Cd1 N1 C5 162.57(14) . .
Cl2 Cd1 N1 C5 -108.27(14) . .
Cd1 Cd1 N1 C5 -152.87(14) 4_557 .
C5 C6 N2 C7 179.89(19) . .
C5 C6 N2 Cd1 -4.3(2) . .
C8 C7 N2 C6 131.8(2) . .
C8 C7 N2 Cd1 -43.0(3) . .
O1 Cd1 N2 C6 -174.01(14) . .
N1 Cd1 N2 C6 4.17(14) . .
O2 Cd1 N2 C6 -100.93(15) . .
Cl1 Cd1 N2 C6 -39.6(2) . .
Cl2 Cd1 N2 C6 93.64(14) . .
Cd1 Cd1 N2 C6 74.91(18) 4_557 .
O1 Cd1 N2 C7 1.05(19) . .
N1 Cd1 N2 C7 179.2(2) . .
O2 Cd1 N2 C7 74.14(18) . .
Cl1 Cd1 N2 C7 135.43(17) . .
Cl2 Cd1 N2 C7 -91.30(18) . .
Cd1 Cd1 N2 C7 -110.03(17) 4_557 .
O2 C11 O1 Cd1 168.88(14) 5_767 .
C11 C11 O1 Cd1 -12.94(13) 5_767 .
N1 Cd1 O1 C11 87.3(3) . .
O2 Cd1 O1 C11 13.64(12) . .
N2 Cd1 O1 C11 96.70(13) . .
Cl1 Cd1 O1 C11 -69.12(12) . .
Cl2 Cd1 O1 C11 -158.02(12) . .
Cd1 Cd1 O1 C11 -113.72(12) 4_557 .
O1 Cd1 O2 C11 -12.92(12) . 5_767
N1 Cd1 O2 C11 177.50(13) . 5_767
N2 Cd1 O2 C11 -112.64(13) . 5_767
Cl1 Cd1 O2 C11 84.83(12) . 5_767
Cl2 Cd1 O2 C11 15.2(2) . 5_767
Cd1 Cd1 O2 C11 70.19(13) 4_557 5_767
